data_7238880
loop_
_publ_author_name
'Ngodwana, Lonwabo'
'Kleinhans, Dewald J.'
'Smuts, Anri-Jacques'
'van Otterlo, Willem A. L.'
'Arnott, Gareth E.'

_publ_section_title
;
 Selective derivatisation of resorcinarene ethers via an ortholithiation
 approach
;
_journal_issue 12
_journal_name_full 'RSC Advances'
_journal_page_first 3873
_journal_paper_doi 10.1039/c3ra00141e
_journal_volume 3
_journal_year 2013
_chemical_formula_moiety 'C52 H68 O12'
_chemical_formula_sum 'C52 H68 O12'
_chemical_formula_weight 885.06
_chemical_name_common work
_space_group_IT_number 2
_space_group_name_Hall '-P 1'
_space_group_name_H-M_alt 'P -1'
_symmetry_cell_setting triclinic
_symmetry_space_group_name_Hall '-P 1'
_symmetry_space_group_name_H-M 'P -1'
_atom_sites_solution_hydrogens geom
_atom_sites_solution_primary direct
_atom_sites_solution_secondary difmap
_audit_creation_method SHELXL-97
_audit_update_record
;
2012-11-08 # Formatted by publCIF
;
_cell_angle_alpha 68.9630(10)
_cell_angle_beta 85.5390(10)
_cell_angle_gamma 79.5740(10)
_cell_formula_units_Z 2
_cell_length_a 10.9142(8)
_cell_length_b 14.4914(11)
_cell_length_c 16.5792(12)
_cell_measurement_reflns_used 9607
_cell_measurement_temperature 100(2)
_cell_measurement_theta_max 28.17
_cell_measurement_theta_min 2.29
_cell_volume 2406.8(3)
_computing_cell_refinement 'SAINT (Bruker, 2009)'
_computing_data_collection 'APEX2 (Bruker, 2009)'
_computing_data_reduction SAINT
_computing_molecular_graphics 'X-Seed (Barbour, 2001;Atwood&Barbour,2003)'
_computing_publication_material 'publCIF (Westrip, 2010)'
_computing_structure_refinement 'SHELXL-97 (Sheldrick, 1997)'
_computing_structure_solution 'SHELXS-97 (Sheldrick, 1990)'
_diffrn_ambient_temperature 100(2)
_diffrn_measured_fraction_theta_full 0.991
_diffrn_measured_fraction_theta_max 0.938
_diffrn_measurement_device_type 'Bruker APEX CCD area-detector'
_diffrn_measurement_method \w
_diffrn_radiation_monochromator graphite
_diffrn_radiation_source 'fine-focus sealed tube'
_diffrn_radiation_type MoK\a
_diffrn_radiation_wavelength 0.71073
_diffrn_reflns_av_R_equivalents 0.0216
_diffrn_reflns_av_sigmaI/netI 0.0282
_diffrn_reflns_limit_h_max 14
_diffrn_reflns_limit_h_min -14
_diffrn_reflns_limit_k_max 18
_diffrn_reflns_limit_k_min -19
_diffrn_reflns_limit_l_max 21
_diffrn_reflns_limit_l_min -21
_diffrn_reflns_number 27093
_diffrn_reflns_theta_full 25.00
_diffrn_reflns_theta_max 28.29
_diffrn_reflns_theta_min 1.63
_diffrn_standards_number 0
_exptl_absorpt_coefficient_mu 0.086
_exptl_absorpt_correction_T_max 0.9859
_exptl_absorpt_correction_T_min 0.9714
_exptl_absorpt_correction_type multi-scan
_exptl_absorpt_process_details 'SADABS (Bruker,2009)'
_exptl_crystal_colour colourless
_exptl_crystal_density_diffrn 1.221
_exptl_crystal_density_method 'not measured'
_exptl_crystal_description block
_exptl_crystal_F_000 952
_exptl_crystal_size_max 0.34
_exptl_crystal_size_mid 0.25
_exptl_crystal_size_min 0.17
_refine_diff_density_max 0.442
_refine_diff_density_min -0.233
_refine_diff_density_rms 0.044
_refine_ls_extinction_method none
_refine_ls_goodness_of_fit_ref 1.021
_refine_ls_hydrogen_treatment constr
_refine_ls_matrix_type full
_refine_ls_number_parameters 591
_refine_ls_number_reflns 11231
_refine_ls_number_restraints 0
_refine_ls_restrained_S_all 1.021
_refine_ls_R_factor_all 0.0531
_refine_ls_R_factor_gt 0.0443
_refine_ls_shift/su_max 0.000
_refine_ls_shift/su_mean 0.000
_refine_ls_structure_factor_coef Fsqd
_refine_ls_weighting_details 'calc w=1/[\s^2^(Fo^2^)+(0.0513P)^2^+1.1366P] where P=(Fo^2^+2Fc^2^)/3'
_refine_ls_weighting_scheme calc
_refine_ls_wR_factor_gt 0.1111
_refine_ls_wR_factor_ref 0.1169
_reflns_number_gt 9456
_reflns_number_total 11231
_reflns_threshold_expression >2sigma(I)
_cod_data_source_file c3ra00141e.txt
_cod_data_source_block C:\lndf0m.CIF
_cod_original_sg_symbol_H-M P-1
_cod_database_code 7238880

loop_
_symmetry_equiv_pos_as_xyz
'x, y, z'
'-x, -y, -z'

loop_
_atom_site_label
_atom_site_type_symbol
_atom_site_fract_x
_atom_site_fract_y
_atom_site_fract_z
_atom_site_U_iso_or_equiv
_atom_site_adp_type
_atom_site_occupancy
_atom_site_symmetry_multiplicity
_atom_site_calc_flag
_atom_site_refinement_flags
O1 O 0.27768(9) 0.70918(7) 0.12833(6) 0.02007(19) Uani 1 1 d .
O2 O 0.45507(9) 0.35606(7) 0.20448(6) 0.0207(2) Uani 1 1 d .
O3 O -0.06574(9) 0.24660(7) 0.10300(6) 0.0235(2) Uani 1 1 d .
O4 O -0.22044(10) 0.60554(7) 0.00586(6) 0.0245(2) Uani 1 1 d .
O5 O -0.35314(9) 0.81382(7) 0.09528(6) 0.0211(2) Uani 1 1 d .
O6 O 0.00895(9) 0.87902(7) 0.19629(6) 0.02011(19) Uani 1 1 d .
O7 O 0.04613(10) 0.04260(7) 0.26261(6) 0.0248(2) Uani 1 1 d .
O8 O 0.43108(9) 0.12532(7) 0.31835(7) 0.0250(2) Uani 1 1 d .
O9 O -0.25853(10) 0.97853(7) 0.18736(6) 0.0259(2) Uani 1 1 d .
O10 O -0.24220(11) 1.01220(7) 0.04459(6) 0.0307(2) Uani 1 1 d .
O11 O 0.36561(10) 0.00914(8) 0.20175(7) 0.0317(2) Uani 1 1 d .
C12 C 0.11468(11) 0.67232(9) 0.26718(8) 0.0161(2) Uani 1 1 d .
H12 H 0.1605 0.7304 0.2512 0.019 Uiso 1 1 calc R
C13 C -0.00411(12) 0.70852(9) 0.21409(8) 0.0163(2) Uani 1 1 d .
C14 C 0.37191(12) 0.53427(9) 0.16172(8) 0.0173(2) Uani 1 1 d .
H14 H 0.4275 0.5506 0.1136 0.021 Uiso 1 1 calc R
C15 C 0.28578(12) 0.60943(9) 0.17845(8) 0.0160(2) Uani 1 1 d .
C16 C 0.23749(13) 0.08395(10) 0.28881(9) 0.0217(3) Uani 1 1 d .
C17 C 0.30762(12) 0.30060(9) 0.34928(8) 0.0165(2) Uani 1 1 d .
H17 H 0.3983 0.2719 0.3513 0.020 Uiso 1 1 calc R
C18 C 0.11287(12) 0.26104(9) 0.30302(8) 0.0177(2) Uani 1 1 d .
H18 H 0.0706 0.3234 0.3054 0.021 Uiso 1 1 calc R
C19 C -0.21308(12) 0.50770(10) 0.15333(8) 0.0176(2) Uani 1 1 d .
C20 C 0.24055(12) 0.23632(9) 0.31786(8) 0.0176(2) Uani 1 1 d .
C21 C -0.27868(12) 0.59946(9) 0.17281(8) 0.0177(2) Uani 1 1 d .
H21 H -0.3450 0.6347 0.1287 0.021 Uiso 1 1 calc R
C22 C 0.37526(12) 0.43494(9) 0.21657(8) 0.0167(2) Uani 1 1 d .
C23 C 0.29492(12) 0.40926(9) 0.28837(8) 0.0160(2) Uani 1 1 d .
C24 C -0.14122(12) 0.42638(10) 0.04852(8) 0.0199(3) Uani 1 1 d .
H24 H -0.1273 0.4305 -0.0099 0.024 Uiso 1 1 calc R
C25 C 0.20257(11) 0.58737(9) 0.24874(8) 0.0159(2) Uani 1 1 d .
C26 C -0.09668(12) 0.22612(9) 0.27419(8) 0.0187(3) Uani 1 1 d .
H26 H -0.1246 0.1744 0.2563 0.022 Uiso 1 1 calc R
C27 C -0.23656(12) 0.77736(10) 0.13302(8) 0.0180(2) Uani 1 1 d .
O28 O 0.29051(12) -0.09488(8) 0.32363(8) 0.0382(3) Uani 1 1 d .
C29 C -0.18126(12) 0.41465(10) 0.21815(8) 0.0178(2) Uani 1 1 d .
H29 H -0.1942 0.4107 0.2765 0.021 Uiso 1 1 calc R
C30 C 0.20972(12) 0.48699(9) 0.30167(8) 0.0164(2) Uani 1 1 d .
H30 H 0.1535 0.4706 0.3494 0.020 Uiso 1 1 calc R
C31 C -0.15934(12) 0.21975(10) 0.36224(8) 0.0207(3) Uani 1 1 d .
H31A H -0.1231 0.1554 0.4062 0.025 Uiso 1 1 calc R
H31B H -0.1385 0.2744 0.3786 0.025 Uiso 1 1 calc R
C32 C -0.34368(12) 0.57063(10) 0.26255(9) 0.0205(3) Uani 1 1 d .
H32A H -0.3931 0.5177 0.2679 0.025 Uiso 1 1 calc R
H32B H -0.2788 0.5416 0.3074 0.025 Uiso 1 1 calc R
C33 C -0.11328(12) 0.33459(10) 0.11560(8) 0.0188(3) Uani 1 1 d .
C34 C -0.19340(12) 0.67432(9) 0.16690(8) 0.0172(2) Uani 1 1 d .
C35 C 0.04384(12) 0.19876(10) 0.28487(8) 0.0188(3) Uani 1 1 d .
C36 C -0.07668(12) 0.64239(9) 0.20602(8) 0.0169(2) Uani 1 1 d .
H36 H -0.0454 0.5726 0.2281 0.020 Uiso 1 1 calc R
C37 C -0.05330(12) 0.81110(9) 0.18302(8) 0.0174(2) Uani 1 1 d .
C38 C -0.16894(12) 0.84531(9) 0.14280(8) 0.0180(2) Uani 1 1 d .
C39 C 0.26609(12) 0.29179(9) 0.44256(8) 0.0192(3) Uani 1 1 d .
H39A H 0.3115 0.3337 0.4614 0.023 Uiso 1 1 calc R
H39B H 0.1761 0.3191 0.4427 0.023 Uiso 1 1 calc R
C40 C 0.30344(12) 0.14732(10) 0.30848(8) 0.0199(3) Uani 1 1 d .
C41 C -0.18979(12) 0.51238(10) 0.06764(8) 0.0189(3) Uani 1 1 d .
C42 C -0.13161(12) 0.32704(10) 0.20241(8) 0.0180(2) Uani 1 1 d .
C43 C 0.07528(12) 0.64752(10) 0.36300(8) 0.0187(3) Uani 1 1 d .
H43A H 0.0135 0.7042 0.3683 0.022 Uiso 1 1 calc R
H43B H 0.0334 0.5879 0.3812 0.022 Uiso 1 1 calc R
C44 C 0.08241(14) 0.92893(11) 0.12309(9) 0.0254(3) Uani 1 1 d .
H44A H 0.1444 0.8791 0.1085 0.038 Uiso 1 1 calc R
H44B H 0.1249 0.9751 0.1372 0.038 Uiso 1 1 calc R
H44C H 0.0280 0.9666 0.0736 0.038 Uiso 1 1 calc R
C45 C 0.18112(13) 0.62707(11) 0.42483(9) 0.0245(3) Uani 1 1 d .
H45A H 0.2176 0.6888 0.4115 0.029 Uiso 1 1 calc R
H45B H 0.2472 0.5745 0.4165 0.029 Uiso 1 1 calc R
C46 C 0.10817(13) 0.10818(10) 0.28050(8) 0.0208(3) Uani 1 1 d .
C47 C -0.22581(12) 0.95428(10) 0.11716(8) 0.0191(3) Uani 1 1 d .
C48 C 0.36176(14) 0.73645(11) 0.05692(9) 0.0258(3) Uani 1 1 d .
H48A H 0.4476 0.7150 0.0776 0.039 Uiso 1 1 calc R
H48B H 0.3463 0.8093 0.0276 0.039 Uiso 1 1 calc R
H48C H 0.3493 0.7037 0.0164 0.039 Uiso 1 1 calc R
C49 C 0.53401(13) 0.37567(11) 0.12981(9) 0.0245(3) Uani 1 1 d .
H49A H 0.4830 0.4060 0.0778 0.037 Uiso 1 1 calc R
H49B H 0.5846 0.3127 0.1292 0.037 Uiso 1 1 calc R
H49C H 0.5888 0.4218 0.1310 0.037 Uiso 1 1 calc R
C50 C -0.34762(14) 0.84105(11) 0.00241(9) 0.0267(3) Uani 1 1 d .
H50A H -0.2909 0.8898 -0.0222 0.040 Uiso 1 1 calc R
H50B H -0.4310 0.8708 -0.0212 0.040 Uiso 1 1 calc R
H50C H -0.3172 0.7811 -0.0123 0.040 Uiso 1 1 calc R
C51 C -0.42937(13) 0.65629(11) 0.28123(10) 0.0261(3) Uani 1 1 d .
H51A H -0.4993 0.6819 0.2402 0.031 Uiso 1 1 calc R
H51B H -0.3825 0.7117 0.2724 0.031 Uiso 1 1 calc R
C52 C -0.19507(14) 0.61630(11) -0.08288(8) 0.0262(3) Uani 1 1 d .
H52A H -0.1056 0.5967 -0.0911 0.039 Uiso 1 1 calc R
H52B H -0.2211 0.6863 -0.1196 0.039 Uiso 1 1 calc R
H52C H -0.2412 0.5733 -0.0986 0.039 Uiso 1 1 calc R
C53 C 0.29994(14) -0.01109(10) 0.27566(9) 0.0247(3) Uani 1 1 d .
C54 C 0.28822(14) 0.18502(10) 0.50786(9) 0.0248(3) Uani 1 1 d .
H54A H 0.2305 0.1459 0.4963 0.030 Uiso 1 1 calc R
H54B H 0.3745 0.1529 0.5008 0.030 Uiso 1 1 calc R
C55 C -0.30083(14) 0.22693(12) 0.36552(9) 0.0285(3) Uani 1 1 d .
H55A H -0.3381 0.2902 0.3208 0.034 Uiso 1 1 calc R
H55B H -0.3228 0.1706 0.3522 0.034 Uiso 1 1 calc R
C56 C -0.03166(14) 0.25005(12) 0.01704(9) 0.0269(3) Uani 1 1 d .
H56A H -0.1060 0.2739 -0.0190 0.040 Uiso 1 1 calc R
H56B H 0.0058 0.1828 0.0182 0.040 Uiso 1 1 calc R
H56C H 0.0286 0.2959 -0.0071 0.040 Uiso 1 1 calc R
C57 C -0.00346(16) -0.02679(11) 0.33885(10) 0.0332(3) Uani 1 1 d .
H57A H 0.0650 -0.0685 0.3771 0.050 Uiso 1 1 calc R
H57B H -0.0485 -0.0696 0.3221 0.050 Uiso 1 1 calc R
H57C H -0.0606 0.0106 0.3692 0.050 Uiso 1 1 calc R
C58 C 0.47949(16) 0.02960(12) 0.37868(11) 0.0358(4) Uani 1 1 d .
H58A H 0.4172 0.0077 0.4243 0.054 Uiso 1 1 calc R
H58B H 0.5551 0.0340 0.4043 0.054 Uiso 1 1 calc R
H58C H 0.4995 -0.0189 0.3489 0.054 Uiso 1 1 calc R
C59 C -0.30985(16) 1.08304(10) 0.17106(10) 0.0303(3) Uani 1 1 d .
H59A H -0.2483 1.1250 0.1394 0.045 Uiso 1 1 calc R
H59B H -0.3306 1.0932 0.2262 0.045 Uiso 1 1 calc R
H59C H -0.3853 1.1015 0.1366 0.045 Uiso 1 1 calc R
C60 C 0.26846(17) 0.18303(12) 0.60026(10) 0.0352(4) Uani 1 1 d .
H60A H 0.3294 0.2176 0.6132 0.053 Uiso 1 1 calc R
H60B H 0.2791 0.1134 0.6402 0.053 Uiso 1 1 calc R
H60C H 0.1841 0.2168 0.6070 0.053 Uiso 1 1 calc R
C61 C -0.48114(18) 0.62257(14) 0.37349(12) 0.0425(4) Uani 1 1 d .
H61A H -0.5275 0.5677 0.3824 0.064 Uiso 1 1 calc R
H61B H -0.5369 0.6789 0.3830 0.064 Uiso 1 1 calc R
H61C H -0.4122 0.5994 0.4143 0.064 Uiso 1 1 calc R
C62 C 0.13620(18) 0.59313(14) 0.51866(10) 0.0393(4) Uani 1 1 d .
H62A H 0.0678 0.6434 0.5264 0.059 Uiso 1 1 calc R
H62B H 0.2051 0.5852 0.5564 0.059 Uiso 1 1 calc R
H62C H 0.1068 0.5289 0.5335 0.059 Uiso 1 1 calc R
C63 C 0.43166(17) -0.07837(12) 0.18387(12) 0.0392(4) Uani 1 1 d .
H63A H 0.4945 -0.1153 0.2282 0.059 Uiso 1 1 calc R
H63B H 0.4726 -0.0568 0.1270 0.059 Uiso 1 1 calc R
H63C H 0.3723 -0.1219 0.1844 0.059 Uiso 1 1 calc R
C64 C -0.35517(16) 0.22391(17) 0.45343(11) 0.0459(5) Uani 1 1 d .
H64A H -0.3158 0.1627 0.4982 0.069 Uiso 1 1 calc R
H64B H -0.4452 0.2244 0.4541 0.069 Uiso 1 1 calc R
H64C H -0.3396 0.2826 0.4648 0.069 Uiso 1 1 calc R

loop_
_atom_site_aniso_label
_atom_site_aniso_U_11
_atom_site_aniso_U_22
_atom_site_aniso_U_33
_atom_site_aniso_U_23
_atom_site_aniso_U_13
_atom_site_aniso_U_12
O1 0.0225(5) 0.0142(4) 0.0184(4) -0.0009(4) 0.0025(4) -0.0017(3)
O2 0.0213(5) 0.0167(4) 0.0211(5) -0.0060(4) 0.0037(4) 0.0012(4)
O3 0.0306(5) 0.0222(5) 0.0199(5) -0.0112(4) 0.0022(4) -0.0031(4)
O4 0.0346(6) 0.0211(5) 0.0149(4) -0.0027(4) -0.0022(4) -0.0040(4)
O5 0.0184(5) 0.0207(5) 0.0200(5) -0.0032(4) -0.0035(4) 0.0007(4)
O6 0.0240(5) 0.0162(4) 0.0208(4) -0.0065(4) -0.0007(4) -0.0049(4)
O7 0.0333(6) 0.0177(5) 0.0270(5) -0.0108(4) -0.0007(4) -0.0069(4)
O8 0.0224(5) 0.0166(5) 0.0304(5) -0.0039(4) -0.0027(4) 0.0026(4)
O9 0.0376(6) 0.0157(5) 0.0205(5) -0.0054(4) 0.0004(4) 0.0027(4)
O10 0.0445(6) 0.0192(5) 0.0202(5) -0.0017(4) -0.0010(4) 0.0046(4)
O11 0.0376(6) 0.0219(5) 0.0306(6) -0.0102(4) 0.0041(5) 0.0077(4)
C12 0.0165(6) 0.0140(6) 0.0168(6) -0.0049(5) -0.0005(4) -0.0012(5)
C13 0.0177(6) 0.0155(6) 0.0144(5) -0.0049(5) 0.0003(4) -0.0007(5)
C14 0.0174(6) 0.0188(6) 0.0149(6) -0.0049(5) 0.0007(4) -0.0033(5)
C15 0.0174(6) 0.0139(6) 0.0156(6) -0.0030(5) -0.0023(4) -0.0034(4)
C16 0.0291(7) 0.0142(6) 0.0195(6) -0.0054(5) -0.0002(5) 0.0011(5)
C17 0.0172(6) 0.0134(6) 0.0164(6) -0.0032(5) -0.0007(4) -0.0004(4)
C18 0.0219(6) 0.0131(6) 0.0163(6) -0.0044(5) 0.0003(5) -0.0004(5)
C19 0.0171(6) 0.0184(6) 0.0181(6) -0.0067(5) -0.0010(5) -0.0043(5)
C20 0.0224(6) 0.0138(6) 0.0140(6) -0.0025(5) 0.0010(5) -0.0023(5)
C21 0.0186(6) 0.0162(6) 0.0172(6) -0.0049(5) -0.0023(5) -0.0015(5)
C22 0.0159(6) 0.0172(6) 0.0175(6) -0.0073(5) -0.0021(5) -0.0008(5)
C23 0.0168(6) 0.0147(6) 0.0159(6) -0.0040(5) -0.0021(4) -0.0029(5)
C24 0.0215(6) 0.0251(7) 0.0149(6) -0.0078(5) 0.0009(5) -0.0070(5)
C25 0.0159(6) 0.0151(6) 0.0166(6) -0.0057(5) -0.0024(4) -0.0009(4)
C26 0.0222(6) 0.0158(6) 0.0188(6) -0.0064(5) -0.0004(5) -0.0039(5)
C27 0.0174(6) 0.0186(6) 0.0157(6) -0.0043(5) -0.0006(5) 0.0000(5)
O28 0.0529(7) 0.0183(5) 0.0386(6) -0.0078(5) 0.0016(5) 0.0007(5)
C29 0.0191(6) 0.0196(6) 0.0157(6) -0.0070(5) -0.0007(5) -0.0042(5)
C30 0.0163(6) 0.0164(6) 0.0150(6) -0.0044(5) 0.0001(4) -0.0020(5)
C31 0.0233(7) 0.0201(6) 0.0171(6) -0.0041(5) -0.0006(5) -0.0050(5)
C32 0.0197(6) 0.0194(6) 0.0215(6) -0.0064(5) 0.0015(5) -0.0033(5)
C33 0.0172(6) 0.0215(6) 0.0206(6) -0.0105(5) 0.0007(5) -0.0046(5)
C34 0.0190(6) 0.0174(6) 0.0150(6) -0.0058(5) 0.0005(5) -0.0026(5)
C35 0.0230(6) 0.0166(6) 0.0153(6) -0.0041(5) -0.0001(5) -0.0027(5)
C36 0.0189(6) 0.0143(6) 0.0156(6) -0.0043(5) 0.0003(5) -0.0006(5)
C37 0.0204(6) 0.0157(6) 0.0158(6) -0.0055(5) 0.0006(5) -0.0023(5)
C38 0.0211(6) 0.0146(6) 0.0148(6) -0.0030(5) 0.0011(5) 0.0003(5)
C39 0.0213(6) 0.0174(6) 0.0164(6) -0.0039(5) -0.0005(5) -0.0014(5)
C40 0.0214(6) 0.0164(6) 0.0183(6) -0.0034(5) 0.0001(5) 0.0001(5)
C41 0.0188(6) 0.0205(6) 0.0165(6) -0.0039(5) -0.0019(5) -0.0060(5)
C42 0.0181(6) 0.0185(6) 0.0175(6) -0.0054(5) -0.0005(5) -0.0052(5)
C43 0.0195(6) 0.0189(6) 0.0173(6) -0.0072(5) -0.0002(5) -0.0002(5)
C44 0.0292(7) 0.0218(7) 0.0250(7) -0.0062(6) 0.0020(6) -0.0093(6)
C45 0.0264(7) 0.0269(7) 0.0212(7) -0.0099(6) -0.0054(5) -0.0017(6)
C46 0.0281(7) 0.0161(6) 0.0189(6) -0.0062(5) -0.0014(5) -0.0045(5)
C47 0.0185(6) 0.0160(6) 0.0202(6) -0.0039(5) 0.0002(5) -0.0013(5)
C48 0.0264(7) 0.0204(7) 0.0224(7) 0.0001(5) 0.0058(5) -0.0022(5)
C49 0.0235(7) 0.0241(7) 0.0242(7) -0.0095(6) 0.0060(5) -0.0003(5)
C50 0.0286(7) 0.0270(7) 0.0201(7) -0.0029(6) -0.0062(5) -0.0026(6)
C51 0.0231(7) 0.0252(7) 0.0299(7) -0.0113(6) 0.0021(6) -0.0017(5)
C52 0.0293(7) 0.0312(8) 0.0149(6) -0.0029(6) -0.0023(5) -0.0072(6)
C53 0.0299(7) 0.0186(7) 0.0253(7) -0.0091(6) -0.0057(6) 0.0019(5)
C54 0.0260(7) 0.0206(7) 0.0218(7) -0.0018(5) 0.0006(5) -0.0013(5)
C55 0.0258(7) 0.0373(8) 0.0226(7) -0.0083(6) 0.0012(5) -0.0113(6)
C56 0.0298(8) 0.0326(8) 0.0226(7) -0.0167(6) 0.0032(6) -0.0029(6)
C57 0.0451(9) 0.0241(7) 0.0340(8) -0.0122(6) 0.0066(7) -0.0137(7)
C58 0.0316(8) 0.0250(8) 0.0399(9) -0.0008(7) -0.0099(7) 0.0044(6)
C59 0.0427(9) 0.0168(7) 0.0287(7) -0.0090(6) 0.0013(6) 0.0034(6)
C60 0.0433(9) 0.0322(8) 0.0199(7) -0.0006(6) 0.0017(6) 0.0005(7)
C61 0.0428(10) 0.0389(9) 0.0449(10) -0.0178(8) 0.0216(8) -0.0072(8)
C62 0.0502(10) 0.0482(10) 0.0210(7) -0.0114(7) -0.0051(7) -0.0117(8)
C63 0.0463(10) 0.0284(8) 0.0402(9) -0.0184(7) 0.0014(7) 0.0126(7)
C64 0.0292(9) 0.0824(14) 0.0271(8) -0.0170(9) 0.0066(6) -0.0200(9)

loop_
_atom_type_symbol
_atom_type_description
_atom_type_scat_dispersion_real
_atom_type_scat_dispersion_imag
_atom_type_scat_source
C C 0.0033 0.0016 'International Tables Vol C Tables 4.2.6.8 and 6.1.1.4'
H H 0.0000 0.0000 'International Tables Vol C Tables 4.2.6.8 and 6.1.1.4'
O O 0.0106 0.0060 'International Tables Vol C Tables 4.2.6.8 and 6.1.1.4'

loop_
_geom_angle_atom_site_label_1
_geom_angle_atom_site_label_2
_geom_angle_atom_site_label_3
_geom_angle
C15 O1 C48 118.18(10)
C22 O2 C49 118.46(10)
C33 O3 C56 118.39(11)
C41 O4 C52 118.22(11)
C27 O5 C50 112.82(10)
C37 O6 C44 113.79(10)
C46 O7 C57 113.17(11)
C40 O8 C58 116.63(11)
C47 O9 C59 115.65(10)
C53 O11 C63 115.05(12)
C25 C12 C13 113.91(10)
C25 C12 C43 113.99(10)
C13 C12 C43 107.40(10)
C25 C12 H12 107.0
C13 C12 H12 107.0
C43 C12 H12 107.0
C36 C13 C37 117.61(11)
C36 C13 C12 122.26(11)
C37 C13 C12 119.40(11)
C22 C14 C15 119.21(12)
C22 C14 H14 120.4
C15 C14 H14 120.4
O1 C15 C14 122.83(11)
O1 C15 C25 115.62(11)
C14 C15 C25 121.55(11)
C46 C16 C40 119.92(12)
C46 C16 C53 117.30(12)
C40 C16 C53 122.77(12)
C23 C17 C20 113.26(10)
C23 C17 C39 112.15(10)
C20 C17 C39 110.49(10)
C23 C17 H17 106.8
C20 C17 H17 106.8
C39 C17 H17 106.8
C20 C18 C35 123.30(12)
C20 C18 H18 118.4
C35 C18 H18 118.4
C29 C19 C41 117.12(12)
C29 C19 C21 122.25(11)
C41 C19 C21 120.50(11)
C18 C20 C40 117.87(12)
C18 C20 C17 120.77(11)
C40 C20 C17 121.23(11)
C19 C21 C34 113.79(11)
C19 C21 C32 111.92(10)
C34 C21 C32 108.84(10)
C19 C21 H21 107.3
C34 C21 H21 107.3
C32 C21 H21 107.3
O2 C22 C14 123.33(11)
O2 C22 C23 115.31(11)
C14 C22 C23 121.35(11)
C30 C23 C22 117.18(11)
C30 C23 C17 123.50(11)
C22 C23 C17 119.28(11)
C33 C24 C41 119.61(12)
C33 C24 H24 120.2
C41 C24 H24 120.2
C30 C25 C15 117.04(11)
C30 C25 C12 123.14(11)
C15 C25 C12 119.73(11)
C35 C26 C42 110.92(11)
C35 C26 C31 109.42(10)
C42 C26 C31 114.14(11)
C35 C26 H26 107.4
C42 C26 H26 107.4
C31 C26 H26 107.4
O5 C27 C38 118.35(11)
O5 C27 C34 120.57(11)
C38 C27 C34 120.86(12)
C42 C29 C19 123.89(12)
C42 C29 H29 118.1
C19 C29 H29 118.1
C25 C30 C23 123.66(12)
C25 C30 H30 118.2
C23 C30 H30 118.2
C55 C31 C26 115.49(11)
C55 C31 H31A 108.4
C26 C31 H31A 108.4
C55 C31 H31B 108.4
C26 C31 H31B 108.4
H31A C31 H31B 107.5
C51 C32 C21 115.35(11)
C51 C32 H32A 108.4
C21 C32 H32A 108.4
C51 C32 H32B 108.4
C21 C32 H32B 108.4
H32A C32 H32B 107.5
O3 C33 C24 123.65(12)
O3 C33 C42 115.18(11)
C24 C33 C42 121.16(12)
C27 C34 C36 117.75(12)
C27 C34 C21 120.67(11)
C36 C34 C21 120.98(11)
C46 C35 C18 117.33(12)
C46 C35 C26 121.15(12)
C18 C35 C26 121.46(11)
C13 C36 C34 122.93(11)
C13 C36 H36 118.5
C34 C36 H36 118.5
O6 C37 C38 119.01(11)
O6 C37 C13 120.15(11)
C38 C37 C13 120.74(12)
C27 C38 C37 119.98(11)
C27 C38 C47 119.70(11)
C37 C38 C47 120.10(12)
C54 C39 C17 114.21(11)
C54 C39 H39A 108.7
C17 C39 H39A 108.7
C54 C39 H39B 108.7
C17 C39 H39B 108.7
H39A C39 H39B 107.6
O8 C40 C16 121.68(11)
O8 C40 C20 118.07(12)
C16 C40 C20 120.25(12)
O4 C41 C24 123.56(11)
O4 C41 C19 115.33(11)
C24 C41 C19 121.10(12)
C29 C42 C33 117.08(12)
C29 C42 C26 123.10(11)
C33 C42 C26 119.82(11)
C45 C43 C12 115.05(11)
C45 C43 H43A 108.5
C12 C43 H43A 108.5
C45 C43 H43B 108.5
C12 C43 H43B 108.5
H43A C43 H43B 107.5
O6 C44 H44A 109.5
O6 C44 H44B 109.5
H44A C44 H44B 109.5
O6 C44 H44C 109.5
H44A C44 H44C 109.5
H44B C44 H44C 109.5
C43 C45 C62 111.55(13)
C43 C45 H45A 109.3
C62 C45 H45A 109.3
C43 C45 H45B 109.3
C62 C45 H45B 109.3
H45A C45 H45B 108.0
O7 C46 C35 120.68(12)
O7 C46 C16 118.14(12)
C35 C46 C16 121.07(12)
O10 C47 O9 123.73(12)
O10 C47 C38 125.84(12)
O9 C47 C38 110.41(11)
O1 C48 H48A 109.5
O1 C48 H48B 109.5
H48A C48 H48B 109.5
O1 C48 H48C 109.5
H48A C48 H48C 109.5
H48B C48 H48C 109.5
O2 C49 H49A 109.5
O2 C49 H49B 109.5
H49A C49 H49B 109.5
O2 C49 H49C 109.5
H49A C49 H49C 109.5
H49B C49 H49C 109.5
O5 C50 H50A 109.5
O5 C50 H50B 109.5
H50A C50 H50B 109.5
O5 C50 H50C 109.5
H50A C50 H50C 109.5
H50B C50 H50C 109.5
C32 C51 C61 111.55(12)
C32 C51 H51A 109.3
C61 C51 H51A 109.3
C32 C51 H51B 109.3
C61 C51 H51B 109.3
H51A C51 H51B 108.0
O4 C52 H52A 109.5
O4 C52 H52B 109.5
H52A C52 H52B 109.5
O4 C52 H52C 109.5
H52A C52 H52C 109.5
H52B C52 H52C 109.5
O28 C53 O11 123.76(13)
O28 C53 C16 125.35(14)
O11 C53 C16 110.87(12)
C60 C54 C39 111.72(12)
C60 C54 H54A 109.3
C39 C54 H54A 109.3
C60 C54 H54B 109.3
C39 C54 H54B 109.3
H54A C54 H54B 107.9
C64 C55 C31 111.97(12)
C64 C55 H55A 109.2
C31 C55 H55A 109.2
C64 C55 H55B 109.2
C31 C55 H55B 109.2
H55A C55 H55B 107.9
O3 C56 H56A 109.5
O3 C56 H56B 109.5
H56A C56 H56B 109.5
O3 C56 H56C 109.5
H56A C56 H56C 109.5
H56B C56 H56C 109.5
O7 C57 H57A 109.5
O7 C57 H57B 109.5
H57A C57 H57B 109.5
O7 C57 H57C 109.5
H57A C57 H57C 109.5
H57B C57 H57C 109.5
O8 C58 H58A 109.5
O8 C58 H58B 109.5
H58A C58 H58B 109.5
O8 C58 H58C 109.5
H58A C58 H58C 109.5
H58B C58 H58C 109.5
O9 C59 H59A 109.5
O9 C59 H59B 109.5
H59A C59 H59B 109.5
O9 C59 H59C 109.5
H59A C59 H59C 109.5
H59B C59 H59C 109.5
C54 C60 H60A 109.5
C54 C60 H60B 109.5
H60A C60 H60B 109.5
C54 C60 H60C 109.5
H60A C60 H60C 109.5
H60B C60 H60C 109.5
C51 C61 H61A 109.5
C51 C61 H61B 109.5
H61A C61 H61B 109.5
C51 C61 H61C 109.5
H61A C61 H61C 109.5
H61B C61 H61C 109.5
C45 C62 H62A 109.5
C45 C62 H62B 109.5
H62A C62 H62B 109.5
C45 C62 H62C 109.5
H62A C62 H62C 109.5
H62B C62 H62C 109.5
O11 C63 H63A 109.5
O11 C63 H63B 109.5
H63A C63 H63B 109.5
O11 C63 H63C 109.5
H63A C63 H63C 109.5
H63B C63 H63C 109.5
C55 C64 H64A 109.5
C55 C64 H64B 109.5
H64A C64 H64B 109.5
C55 C64 H64C 109.5
H64A C64 H64C 109.5
H64B C64 H64C 109.5

loop_
_geom_bond_atom_site_label_1
_geom_bond_atom_site_label_2
_geom_bond_distance
O1 C15 1.3750(15)
O1 C48 1.4235(16)
O2 C22 1.3721(15)
O2 C49 1.4233(16)
O3 C33 1.3688(16)
O3 C56 1.4300(16)
O4 C41 1.3713(16)
O4 C52 1.4329(16)
O5 C27 1.3902(15)
O5 C50 1.4450(16)
O6 C37 1.3782(15)
O6 C44 1.4378(16)
O7 C46 1.3842(16)
O7 C57 1.4421(18)
O8 C40 1.3807(16)
O8 C58 1.4229(17)
O9 C47 1.3376(16)
O9 C59 1.4502(16)
O10 C47 1.1992(16)
O11 C53 1.3351(18)
O11 C63 1.4565(17)
C12 C25 1.5252(17)
C12 C13 1.5267(17)
C12 C43 1.5419(17)
C12 H12 1.0000
C13 C36 1.3952(18)
C13 C37 1.4029(17)
C14 C22 1.3952(18)
C14 C15 1.3973(18)
C14 H14 0.9500
C15 C25 1.3993(17)
C16 C46 1.397(2)
C16 C40 1.3995(19)
C16 C53 1.5039(18)
C17 C23 1.5230(16)
C17 C20 1.5263(17)
C17 C39 1.5438(17)
C17 H17 1.0000
C18 C20 1.3930(18)
C18 C35 1.3961(18)
C18 H18 0.9500
C19 C29 1.3936(18)
C19 C41 1.4030(17)
C19 C21 1.5208(17)
C20 C40 1.4021(18)
C21 C34 1.5257(18)
C21 C32 1.5454(18)
C21 H21 1.0000
C22 C23 1.4008(17)
C23 C30 1.3962(17)
C24 C33 1.3940(19)
C24 C41 1.3976(19)
C24 H24 0.9500
C25 C30 1.3947(17)
C26 C35 1.5206(18)
C26 C42 1.5230(17)
C26 C31 1.5420(18)
C26 H26 1.0000
C27 C38 1.3919(18)
C27 C34 1.3970(17)
O28 C53 1.2070(18)
C29 C42 1.3931(18)
C29 H29 0.9500
C30 H30 0.9500
C31 C55 1.5268(19)
C31 H31A 0.9900
C31 H31B 0.9900
C32 C51 1.5239(19)
C32 H32A 0.9900
C32 H32B 0.9900
C33 C42 1.4048(17)
C34 C36 1.3990(17)
C35 C46 1.3957(18)
C36 H36 0.9500
C37 C38 1.3965(18)
C38 C47 1.5046(17)
C39 C54 1.5256(18)
C39 H39A 0.9900
C39 H39B 0.9900
C43 C45 1.5216(18)
C43 H43A 0.9900
C43 H43B 0.9900
C44 H44A 0.9800
C44 H44B 0.9800
C44 H44C 0.9800
C45 C62 1.524(2)
C45 H45A 0.9900
C45 H45B 0.9900
C48 H48A 0.9800
C48 H48B 0.9800
C48 H48C 0.9800
C49 H49A 0.9800
C49 H49B 0.9800
C49 H49C 0.9800
C50 H50A 0.9800
C50 H50B 0.9800
C50 H50C 0.9800
C51 C61 1.525(2)
C51 H51A 0.9900
C51 H51B 0.9900
C52 H52A 0.9800
C52 H52B 0.9800
C52 H52C 0.9800
C54 C60 1.521(2)
C54 H54A 0.9900
C54 H54B 0.9900
C55 C64 1.519(2)
C55 H55A 0.9900
C55 H55B 0.9900
C56 H56A 0.9800
C56 H56B 0.9800
C56 H56C 0.9800
C57 H57A 0.9800
C57 H57B 0.9800
C57 H57C 0.9800
C58 H58A 0.9800
C58 H58B 0.9800
C58 H58C 0.9800
C59 H59A 0.9800
C59 H59B 0.9800
C59 H59C 0.9800
C60 H60A 0.9800
C60 H60B 0.9800
C60 H60C 0.9800
C61 H61A 0.9800
C61 H61B 0.9800
C61 H61C 0.9800
C62 H62A 0.9800
C62 H62B 0.9800
C62 H62C 0.9800
C63 H63A 0.9800
C63 H63B 0.9800
C63 H63C 0.9800
C64 H64A 0.9800
C64 H64B 0.9800
C64 H64C 0.9800

loop_
_geom_torsion_atom_site_label_1
_geom_torsion_atom_site_label_2
_geom_torsion_atom_site_label_3
_geom_torsion_atom_site_label_4
_geom_torsion
C25 C12 C13 C36 47.83(16)
C43 C12 C13 C36 -79.40(14)
C25 C12 C13 C37 -142.14(12)
C43 C12 C13 C37 90.63(13)
C48 O1 C15 C14 -0.57(18)
C48 O1 C15 C25 178.71(11)
C22 C14 C15 O1 179.03(11)
C22 C14 C15 C25 -0.21(19)
C35 C18 C20 C40 4.23(19)
C35 C18 C20 C17 -171.67(11)
C23 C17 C20 C18 -58.64(15)
C39 C17 C20 C18 68.14(14)
C23 C17 C20 C40 125.60(13)
C39 C17 C20 C40 -107.63(13)
C29 C19 C21 C34 104.25(14)
C41 C19 C21 C34 -80.16(15)
C29 C19 C21 C32 -19.66(17)
C41 C19 C21 C32 155.93(12)
C49 O2 C22 C14 -3.40(18)
C49 O2 C22 C23 176.10(11)
C15 C14 C22 O2 178.89(11)
C15 C14 C22 C23 -0.59(18)
O2 C22 C23 C30 -178.25(11)
C14 C22 C23 C30 1.27(18)
O2 C22 C23 C17 4.16(16)
C14 C22 C23 C17 -176.33(11)
C20 C17 C23 C30 99.55(14)
C39 C17 C23 C30 -26.35(17)
C20 C17 C23 C22 -83.02(14)
C39 C17 C23 C22 151.08(11)
O1 C15 C25 C30 -179.03(11)
C14 C15 C25 C30 0.27(18)
O1 C15 C25 C12 -2.39(16)
C14 C15 C25 C12 176.90(11)
C13 C12 C25 C30 -100.07(14)
C43 C12 C25 C30 23.66(17)
C13 C12 C25 C15 83.51(14)
C43 C12 C25 C15 -152.76(11)
C50 O5 C27 C38 89.72(14)
C50 O5 C27 C34 -95.71(14)
C41 C19 C29 C42 -1.84(19)
C21 C19 C29 C42 173.89(12)
C15 C25 C30 C23 0.48(18)
C12 C25 C30 C23 -176.03(11)
C22 C23 C30 C25 -1.24(19)
C17 C23 C30 C25 176.25(11)
C35 C26 C31 C55 -169.58(11)
C42 C26 C31 C55 65.47(15)
C19 C21 C32 C51 -170.26(11)
C34 C21 C32 C51 63.11(14)
C56 O3 C33 C24 6.15(19)
C56 O3 C33 C42 -173.21(12)
C41 C24 C33 O3 179.87(12)
C41 C24 C33 C42 -0.80(19)
O5 C27 C34 C36 -178.37(11)
C38 C27 C34 C36 -3.93(18)
O5 C27 C34 C21 -7.19(18)
C38 C27 C34 C21 167.25(11)
C19 C21 C34 C27 142.24(12)
C32 C21 C34 C27 -92.20(14)
C19 C21 C34 C36 -46.87(16)
C32 C21 C34 C36 78.69(14)
C20 C18 C35 C46 -0.91(19)
C20 C18 C35 C26 176.44(11)
C42 C26 C35 C46 -124.90(13)
C31 C26 C35 C46 108.31(14)
C42 C26 C35 C18 57.86(16)
C31 C26 C35 C18 -68.94(15)
C37 C13 C36 C34 1.54(18)
C12 C13 C36 C34 171.74(11)
C27 C34 C36 C13 1.49(19)
C21 C34 C36 C13 -169.66(11)
C44 O6 C37 C38 -84.86(14)
C44 O6 C37 C13 98.79(14)
C36 C13 C37 O6 174.07(11)
C12 C13 C37 O6 3.58(18)
C36 C13 C37 C38 -2.21(18)
C12 C13 C37 C38 -172.70(11)
O5 C27 C38 C37 177.88(11)
C34 C27 C38 C37 3.32(19)
O5 C27 C38 C47 3.32(18)
C34 C27 C38 C47 -171.24(12)
O6 C37 C38 C27 -176.47(11)
C13 C37 C38 C27 -0.15(19)
O6 C37 C38 C47 -1.93(18)
C13 C37 C38 C47 174.39(11)
C23 C17 C39 C54 -174.63(11)
C20 C17 C39 C54 57.97(14)
C58 O8 C40 C16 -53.91(18)
C58 O8 C40 C20 126.74(14)
C46 C16 C40 O8 179.13(12)
C53 C16 C40 O8 -1.0(2)
C46 C16 C40 C20 -1.5(2)
C53 C16 C40 C20 178.36(12)
C18 C20 C40 O8 176.43(11)
C17 C20 C40 O8 -7.69(18)
C18 C20 C40 C16 -2.93(19)
C17 C20 C40 C16 172.95(12)
C52 O4 C41 C24 -3.49(19)
C52 O4 C41 C19 177.89(11)
C33 C24 C41 O4 -179.69(12)
C33 C24 C41 C19 -1.15(19)
C29 C19 C41 O4 -178.94(11)
C21 C19 C41 O4 5.25(17)
C29 C19 C41 C24 2.40(19)
C21 C19 C41 C24 -173.41(12)
C19 C29 C42 C33 0.00(19)
C19 C29 C42 C26 179.62(12)
O3 C33 C42 C29 -179.26(11)
C24 C33 C42 C29 1.36(19)
O3 C33 C42 C26 1.11(17)
C24 C33 C42 C26 -178.27(12)
C35 C26 C42 C29 -104.57(14)
C31 C26 C42 C29 19.58(18)
C35 C26 C42 C33 75.04(15)
C31 C26 C42 C33 -160.81(12)
C25 C12 C43 C45 62.78(15)
C13 C12 C43 C45 -170.04(11)
C12 C43 C45 C62 -174.31(12)
C57 O7 C46 C35 -88.12(15)
C57 O7 C46 C16 95.68(15)
C18 C35 C46 O7 -179.87(11)
C26 C35 C46 O7 2.78(19)
C18 C35 C46 C16 -3.77(19)
C26 C35 C46 C16 178.87(12)
C40 C16 C46 O7 -178.80(11)
C53 C16 C46 O7 1.31(18)
C40 C16 C46 C35 5.0(2)
C53 C16 C46 C35 -174.88(12)
C59 O9 C47 O10 -3.6(2)
C59 O9 C47 C38 177.49(12)
C27 C38 C47 O10 -72.55(19)
C37 C38 C47 O10 112.89(16)
C27 C38 C47 O9 106.36(14)
C37 C38 C47 O9 -68.19(15)
C21 C32 C51 C61 -175.55(13)
C63 O11 C53 O28 -2.7(2)
C63 O11 C53 C16 178.94(13)
C46 C16 C53 O28 -69.17(19)
C40 C16 C53 O28 110.94(18)
C46 C16 C53 O11 109.11(14)
C40 C16 C53 O11 -70.79(17)
C17 C39 C54 C60 169.37(12)
C26 C31 C55 C64 -177.86(14)
